data_7051318
loop_
_publ_author_name
'Chu, Ivan K.'
'Shek, Iris P. Y.'
'Michael Siu, K. W.'
'Wong, Wing-Tak'
'Zuo, Jing-Lin'
'Lau, Tai-Chu'

_publ_contact_author
;
    ENTER NAME
 ENTER ADDRESS
;
_publ_section_title
;
 Synthesis, crystal structure and electrospray ionisation mass
 spectrometry of a novel one-dimensional cyano-bridged Ni(II)--Au(I)
 polymer
;
_journal_issue 10
_journal_name_full 'New Journal of Chemistry'
_journal_page_first 765
_journal_paper_doi 10.1039/b003673k
_journal_volume 24
_journal_year 2000
_chemical_formula_sum 'C10 H18 Au2 N8 Ni'
_chemical_formula_weight 702.94
_space_group_IT_number 14
_symmetry_cell_setting monoclinic
_symmetry_Int_Tables_number 14
_symmetry_space_group_name_Hall '-P 2yn'
_symmetry_space_group_name_H-M 'P 1 21/n 1'
_audit_creation_date 'Mon Dec 14 17:05:15 1998'
_audit_creation_method 'from TEXRAY.INF file'
_cell_angle_alpha 90
_cell_angle_beta 105.90(2)
_cell_angle_gamma 90
_cell_formula_units_Z 4
_cell_length_a 8.140(1)
_cell_length_b 16.191(1)
_cell_length_c 14.008(2)
_cell_measurement_reflns_used 0
_cell_measurement_temperature 298.2
_cell_measurement_theta_max 0.0
_cell_measurement_theta_min 0.0
_cell_volume 1775.5(4)
_computing_cell_refinement 'Marrearch Image Plate'
_computing_data_collection 'Marrearch Image Plate'
_computing_data_reduction teXsan
_computing_publication_material teXsan
_computing_structure_refinement teXsan
_computing_structure_solution 'DIRDIF92 (PATTY)'
_diffrn_ambient_temperature 298.2
_diffrn_measurement_device 'Image Plate'
_diffrn_measurement_method 'omega scans with profile analysis'
_diffrn_orient_matrix_UB_11 0.00000
_diffrn_orient_matrix_UB_12 0.00000
_diffrn_orient_matrix_UB_13 0.00000
_diffrn_orient_matrix_UB_21 0.00000
_diffrn_orient_matrix_UB_22 0.00000
_diffrn_orient_matrix_UB_23 0.00000
_diffrn_orient_matrix_UB_31 0.00000
_diffrn_orient_matrix_UB_32 0.00000
_diffrn_orient_matrix_UB_33 0.00000
_diffrn_radiation_monochromator graphite
_diffrn_radiation_source 'X-ray tube'
_diffrn_radiation_type MoKalpha
_diffrn_radiation_wavelength 0.7107
_diffrn_reflns_av_R_equivalents 0.00
_diffrn_reflns_limit_h_max 8
_diffrn_reflns_limit_h_min 0
_diffrn_reflns_limit_k_max 19
_diffrn_reflns_limit_k_min 0
_diffrn_reflns_limit_l_max 16
_diffrn_reflns_limit_l_min -16
_diffrn_reflns_number 17070
_diffrn_reflns_theta_max 25.52
_diffrn_standards_decay_% 0.00
_diffrn_standards_interval_count 0
_diffrn_standards_number 0
_exptl_absorpt_coefficient_mu 17.597
_exptl_absorpt_correction_type 'Interimage Scaling'
_exptl_crystal_colour orange
_exptl_crystal_density_diffrn 2.629
_exptl_crystal_description block
_exptl_crystal_F_000 1280.00
_exptl_crystal_size_max 0.250
_exptl_crystal_size_mid 0.230
_exptl_crystal_size_min 0.220
_refine_diff_density_max 2.92
_refine_diff_density_min -4.20
_refine_ls_extinction_method none
_refine_ls_goodness_of_fit_obs 2.315
_refine_ls_hydrogen_treatment noref
_refine_ls_matrix_type full
_refine_ls_number_parameters 193
_refine_ls_number_reflns 1836
_refine_ls_number_restraints 0
_refine_ls_R_factor_obs 0.0569
_refine_ls_shift/esd_max 0.0140
_refine_ls_structure_factor_coef F
_refine_ls_weighting_scheme sigma
_refine_ls_wR_factor_obs 0.0666
_reflns_number_observed 1836
_reflns_number_total 3149
_reflns_observed_criterion 3.00
_cod_data_source_file b003673k.txt
_cod_data_source_block wtwong493-TCLau020
_cod_depositor_comments
;
The following automatic conversions were performed:

'_atom_site_thermal_displace_type' tag value 'Uij' was replaced with
'Uani' value 40 times.

Automatic conversion script
Id: cif_fix_values 1646 2011-03-28 12:23:43Z adriana 
;
_cod_original_sg_symbol_H-M 'P 21/n     '
_cod_original_formula_sum 'C10 H18 Au2 N8 Ni '
_cod_database_code 7051318

loop_
_symmetry_equiv_pos_as_xyz
'   +x,   +y,   +z'
1/2-x,1/2+y,1/2-z
'   -x,   -y,   -z'
1/2+x,1/2-y,1/2+z

loop_
_atom_site_aniso_label
_atom_site_aniso_U_11
_atom_site_aniso_U_22
_atom_site_aniso_U_33
_atom_site_aniso_U_12
_atom_site_aniso_U_13
_atom_site_aniso_U_23
Au(1) 0.0366(4) 0.0337(4) 0.0498(4) 0.0065(3) 0.0119(3) -0.0021(4)
Au(2) 0.0535(6) 0.0404(8) 0.0382(7) 0.0062(5) 0.0200(5) 0.0071(6)
Au(3) 0.0492(6) 0.0428(8) 0.0386(7) 0.0075(5) 0.0211(5) 0.0068(6)
Ni(1) 0.030(1) 0.032(1) 0.027(1) -0.0004(10) 0.0078(8) -0.001(1)
N(1) 0.040(8) 0.05(1) 0.027(8) 0.003(7) 0.004(6) 0.001(7)
N(2) 0.07(1) 0.05(1) 0.033(9) 0.013(9) 0.014(8) 0.007(8)
N(3) 0.051(9) 0.07(1) 0.028(8) 0.015(8) 0.014(7) -0.002(8)
N(4) 0.044(8) 0.04(1) 0.034(9) -0.007(7) 0.012(6) -0.009(8)
N(5) 0.037(8) 0.05(1) 0.034(9) 0.012(8) 0.003(6) -0.002(8)
N(6) 0.058(10) 0.027(9) 0.05(1) -0.011(8) 0.017(7) 0.005(8)
N(7) 0.06(1) 0.07(1) 0.05(1) 0.02(1) -0.008(8) -0.02(1)
N(8) 0.08(1) 0.10(2) 0.05(1) 0.03(1) 0.008(9) -0.02(1)
C(1) 0.06(1) 0.09(2) 0.02(1) -0.03(1) 0.010(8) -0.01(1)
C(2) 0.06(1) 0.04(1) 0.05(1) -0.02(1) 0.008(10) 0.01(1)
C(3) 0.06(1) 0.08(2) 0.04(1) -0.02(1) 0.012(9) -0.01(1)
C(4) 0.05(1) 0.08(2) 0.05(1) 0.00(1) 0.012(10) -0.01(1)
C(5) 0.05(1) 0.04(1) 0.05(1) -0.008(10) 0.000(9) -0.02(1)
C(6) 0.05(1) 0.06(1) 0.018(9) -0.011(10) 0.000(8) -0.002(9)
C(7) 0.027(9) 0.05(1) 0.03(1) 0.014(8) 0.011(7) 0.001(9)
C(8) 0.039(9) 0.03(1) 0.05(1) -0.002(8) 0.019(8) 0.002(9)
C(9) 0.06(1) 0.06(2) 0.04(1) -0.01(1) 0.009(9) 0.01(1)
C(10) 0.05(1) 0.07(2) 0.03(1) 0.02(1) 0.010(9) 0.01(1)

loop_
_atom_site_label
_atom_site_fract_x
_atom_site_fract_y
_atom_site_fract_z
_atom_site_U_iso_or_equiv
_atom_site_thermal_displace_type
_atom_site_calc_flag
_atom_site_calc_attached_atom
Au(1) 0.24764(9) 0.04008(5) 0.25063(6) 0.0400(2) Uani ? ?
Au(2) 0.0000 0.0000 0.0000 0.0426(4) Uani ? ?
Au(3) 0.0000 -0.5000 0.0000 0.0417(3) Uani ? ?
Ni(1) 0.6558(2) -0.2115(1) 0.2722(1) 0.0297(6) Uani ? ?
N(1) 0.634(1) -0.1956(10) 0.1209(9) 0.039(4) Uani ? ?
N(2) 0.846(2) -0.303(1) 0.290(1) 0.052(5) Uani ? ?
N(3) 0.708(2) -0.191(1) 0.4284(10) 0.048(5) Uani ? ?
N(4) 0.860(2) -0.129(1) 0.2884(10) 0.040(4) Uani ? ?
N(5) 0.474(2) -0.116(1) 0.2590(10) 0.042(5) Uani ? ?
N(6) 0.473(2) -0.3019(9) 0.255(1) 0.045(5) Uani ? ?
N(7) -0.293(2) 0.121(1) 0.012(1) 0.064(6) Uani ? ?
N(8) -0.188(2) -0.350(1) 0.059(1) 0.076(7) Uani ? ?
C(1) 0.758(2) -0.135(1) 0.106(1) 0.056(7) Uani ? ?
C(2) 0.817(2) -0.079(1) 0.195(1) 0.053(6) Uani ? ?
C(3) 1.025(2) -0.179(1) 0.300(1) 0.057(7) Uani ? ?
C(4) 1.014(2) -0.263(1) 0.337(2) 0.059(7) Uani ? ?
C(5) 0.867(2) -0.079(1) 0.378(1) 0.051(6) Uani ? ?
C(6) 0.847(2) -0.132(1) 0.462(1) 0.045(6) Uani ? ?
C(7) 0.386(2) -0.061(1) 0.253(1) 0.036(5) Uani ? ?
C(8) 0.107(2) 0.141(1) 0.248(1) 0.039(5) Uani ? ?
C(9) -0.186(2) 0.076(1) 0.007(1) 0.052(7) Uani ? ?
C(10) -0.123(2) -0.404(1) 0.035(1) 0.051(7) Uani ? ?
H(1) 0.8534 -0.1626 0.0947 0.0670 Uani ? ?
H(2) 0.7053 -0.1019 0.0492 0.0670 Uani ? ?
H(3) 0.7283 -0.0414 0.1959 0.0639 Uani ? ?
H(4) 0.9152 -0.0499 0.1901 0.0639 Uani ? ?
H(5) 1.0481 -0.1822 0.2372 0.0687 Uani ? ?
H(6) 1.1162 -0.1507 0.3454 0.0687 Uani ? ?
H(7) 1.0298 -0.2609 0.4068 0.0711 Uani ? ?
H(8) 1.1024 -0.2958 0.3236 0.0711 Uani ? ?
H(9) 0.9734 -0.0514 0.3984 0.0616 Uani ? ?
H(10) 0.7769 -0.0396 0.3627 0.0616 Uani ? ?
H(11) 0.8232 -0.0974 0.5113 0.0540 Uani ? ?
H(12) 0.9503 -0.1610 0.4889 0.0540 Uani ? ?
H(13) 0.6520 -0.2410 0.0966 0.0472 Uani ? ?
H(14) 0.5347 -0.1793 0.0922 0.0472 Uani ? ?
H(15) 0.8277 -0.3410 0.3258 0.0625 Uani ? ?
H(16) 0.8461 -0.3220 0.2339 0.0625 Uani ? ?
H(17) 0.6196 -0.1726 0.4410 0.0577 Uani ? ?
H(18) 0.7357 -0.2361 0.4585 0.0577 Uani ? ?

loop_
_atom_type_symbol
_atom_type_oxidation_number
_atom_type_number_in_cell
_atom_type_scat_dispersion_real
_atom_type_scat_dispersion_imag
_atom_type_scat_source
Au 0 8 -2.013 8.802 'International Tables'
Ni 0 4 0.339 1.112 'International Tables'
N 0 32 0.006 0.003 'International Tables'
C 0 40 0.003 0.002 'International Tables'
H 0 72 0.000 0.000 'International Tables'

loop_
_geom_angle_atom_site_label_1
_geom_angle_atom_site_label_2
_geom_angle_atom_site_label_3
_geom_angle
_geom_angle_site_symmetry_1
_geom_angle_site_symmetry_2
_geom_angle_site_symmetry_3
_geom_angle_publ_flag
? ? ? ? ? ? ? ?

loop_
_geom_bond_atom_site_label_1
_geom_bond_atom_site_label_2
_geom_bond_distance
_geom_bond_site_symmetry_1
_geom_bond_site_symmetry_2
_geom_bond_publ_flag
? ? ? ? ? ?
